data_7011121
loop_
_publ_author_name
'Mitsuo Kira'
'Takeaki Iwamoto'
'Toyotaro Maruyama'
'Tsuyoshi Kuzuguchi'
'Dongzhu Yin'
'Chizuko Kabuto'
'Hideki Sakurai'

_publ_section_title
;
 Hexakis(trialkylsilyl)cyclotrisilanes and photochemical generation of
 bis(trialkylsilyl)silylenes
;
_journal_issue 7
_journal_name_full 'J. Chem. Soc., Dalton Trans.'
_journal_page_first 1539
_journal_page_last 1544
_journal_paper_doi 10.1039/b107905k
_journal_year 2002
_chemical_formula_sum 'C44 H100 Si9'
_chemical_formula_weight 882.05
_space_group_IT_number 5
_symmetry_cell_setting monoclinic
_symmetry_Int_Tables_number 5
_symmetry_space_group_name_Hall 'C 2y'
_symmetry_space_group_name_H-M 'C 1 2 1'
_atom_sites_solution_hydrogens geom
_atom_sites_solution_primary direct
_atom_sites_solution_secondary difmap
_cell_angle_alpha 90.00
_cell_angle_beta 123.9560(10)
_cell_angle_gamma 90.00
_cell_formula_units_Z 2
_cell_length_a 18.223(2)
_cell_length_b 15.8148(18)
_cell_length_c 11.7534(4)
_cell_measurement_reflns_used 5398
_cell_measurement_temperature 150.2
_cell_measurement_theta_max 31.0
_cell_measurement_theta_min 1.9
_cell_volume 2809.6(5)
_computing_structure_refinement 'SHELXL-97 (Sheldrick, 1997)'
_computing_structure_solution 'SHELXS-97 (Sheldrick, 1990)'
_diffrn_ambient_temperature 150.2
_diffrn_detector_area_resol_mean 7.31
_diffrn_measured_fraction_theta_full 0.954
_diffrn_measured_fraction_theta_max 0.954
_diffrn_measurement_device_type 'Rigaku/MSC Mercury CCD'
_diffrn_measurement_method \w
_diffrn_radiation_monochromator graphite
_diffrn_radiation_source 'fine-focus sealed tube'
_diffrn_radiation_type MoK\a
_diffrn_radiation_wavelength 0.71070
_diffrn_reflns_av_R_equivalents 0.0233
_diffrn_reflns_av_sigmaI/netI 0.0339
_diffrn_reflns_limit_h_max 24
_diffrn_reflns_limit_h_min -24
_diffrn_reflns_limit_k_max 21
_diffrn_reflns_limit_k_min -16
_diffrn_reflns_limit_l_max 15
_diffrn_reflns_limit_l_min -16
_diffrn_reflns_number 13441
_diffrn_reflns_theta_full 30.00
_diffrn_reflns_theta_max 29.99
_diffrn_reflns_theta_min 4.07
_exptl_absorpt_coefficient_mu 0.239
_exptl_absorpt_correction_T_max 1.000
_exptl_absorpt_correction_T_min 0.838
_exptl_absorpt_correction_type multi-scan
_exptl_absorpt_process_details '(Jacobson, 1998)'
_exptl_crystal_colour yellow
_exptl_crystal_density_diffrn 1.043
_exptl_crystal_density_method 'not measured'
_exptl_crystal_description Prism
_exptl_crystal_F_000 980
_exptl_crystal_size_max 0.400
_exptl_crystal_size_mid 0.400
_exptl_crystal_size_min 0.400
_refine_diff_density_max 0.331
_refine_diff_density_min -0.217
_refine_diff_density_rms 0.033
_refine_ls_abs_structure_details 'Flack H D (1983), Acta Cryst. A39, 876-881'
_refine_ls_abs_structure_Flack 0.52(12)
_refine_ls_extinction_method none
_refine_ls_goodness_of_fit_ref 1.083
_refine_ls_hydrogen_treatment mixed
_refine_ls_matrix_type full
_refine_ls_number_parameters 457
_refine_ls_number_reflns 6579
_refine_ls_number_restraints 2
_refine_ls_restrained_S_all 1.083
_refine_ls_R_factor_all 0.0448
_refine_ls_R_factor_gt 0.0372
_refine_ls_shift/su_max 0.018
_refine_ls_shift/su_mean 0.001
_refine_ls_structure_factor_coef Fsqd
_refine_ls_weighting_details 'calc w=1/[\s^2^(Fo^2^)+(0.0502P)^2^+0.6657P] where P=(Fo^2^+2Fc^2^)/3'
_refine_ls_weighting_scheme calc
_refine_ls_wR_factor_gt 0.0939
_refine_ls_wR_factor_ref 0.0978
_reflns_number_gt 5823
_reflns_number_total 6579
_reflns_threshold_expression >2sigma(I)
_cod_data_source_file b107905k.txt
_cod_data_source_block Hexasilylcyclotrisilane_1a
_cod_original_cell_volume 2809.7(5)
_cod_original_sg_symbol_H-M C121
_cod_database_code 7011121

loop_
_symmetry_equiv_pos_as_xyz
'x, y, z'
'-x, y, -z'
'x+1/2, y+1/2, z'
'-x+1/2, y+1/2, -z'

loop_
_atom_site_label
_atom_site_type_symbol
_atom_site_fract_x
_atom_site_fract_y
_atom_site_fract_z
_atom_site_U_iso_or_equiv
_atom_site_adp_type
_atom_site_occupancy
_atom_site_symmetry_multiplicity
_atom_site_calc_flag
_atom_site_refinement_flags
_atom_site_disorder_assembly
_atom_site_disorder_group
Si1 Si 0.5000 0.01910(7) 0.5000 0.0199(2) Uani 0.6304(11) 2 d SP . .
Si2 Si 0.55980(5) -0.11364(5) 0.62012(8) 0.02115(18) Uani 0.6304(11) 1 d P . .
Si3 Si 0.43803(6) 0.11026(6) 0.59310(10) 0.0310(2) Uani 0.6304(11) 1 d P . .
Si4 Si 0.52842(6) -0.18208(7) 0.77393(10) 0.0369(3) Uani 0.6304(11) 1 d P . .
Si5 Si 0.71512(5) -0.13564(6) 0.71181(9) 0.0281(2) Uani 0.6304(11) 1 d P . .
Si6 Si 0.5000 -0.15917(11) 0.5000 0.0177(4) Uani 0.3704(10) 2 d SP . .
Si7 Si 0.55972(8) -0.02639(7) 0.62014(13) 0.0182(3) Uani 0.3704(10) 1 d P . .
Si8 Si 0.43835(10) -0.25027(10) 0.59302(16) 0.0267(4) Uani 0.3704(10) 1 d P . .
Si9 Si 0.52810(10) 0.04138(10) 0.77467(16) 0.0316(4) Uani 0.3704(10) 1 d P . .
Si10 Si 0.71485(9) -0.00413(9) 0.71149(15) 0.0261(4) Uani 0.3704(10) 1 d P . .
C1 C 0.3459(3) 0.0637(3) 0.6009(4) 0.0470(10) Uani 0.6304(11) 1 d P . .
H1 H 0.3349 0.0991 0.6560 0.057 Uiso 0.6304(11) 1 calc PR . .
H2 H 0.3626 0.0082 0.6407 0.057 Uiso 0.6304(11) 1 calc PR . .
H3 H 0.2933 0.0598 0.5098 0.057 Uiso 0.6304(11) 1 calc PR . .
C2 C 0.3879(3) 0.2089(3) 0.4876(5) 0.0488(10) Uani 0.6304(11) 1 d P . .
H4 H 0.3602 0.2412 0.5230 0.056 Uiso 0.6304(11) 1 calc PR . .
H5 H 0.3444 0.1937 0.3940 0.056 Uiso 0.6304(11) 1 calc PR . .
H6 H 0.4334 0.2423 0.4919 0.056 Uiso 0.6304(11) 1 calc PR . .
C3 C 0.5263(3) 0.1430(4) 0.7796(5) 0.0410(8) Uani 0.6304(11) 1 d P . .
C4 C 0.4912(3) 0.2195(3) 0.8172(4) 0.0416(10) Uani 0.6304(11) 1 d P . .
H7 H 0.5339 0.2354 0.9108 0.074 Uiso 0.6304(11) 1 calc PR . .
H8 H 0.4366 0.2046 0.8063 0.074 Uiso 0.6304(11) 1 calc PR . .
H9 H 0.4814 0.2662 0.7580 0.074 Uiso 0.6304(11) 1 calc PR . .
C5 C 0.6122(3) 0.1765(3) 0.7987(5) 0.0560(12) Uani 0.6304(11) 1 d P . .
H10 H 0.6549 0.1886 0.8940 0.068 Uiso 0.6304(11) 1 calc PR . .
H11 H 0.5995 0.2272 0.7459 0.068 Uiso 0.6304(11) 1 calc PR . .
H12 H 0.6356 0.1346 0.7683 0.068 Uiso 0.6304(11) 1 calc PR . .
C6 C 0.5487(3) 0.0702(3) 0.8763(4) 0.0557(12) Uani 0.6304(11) 1 d P . .
H13 H 0.4968 0.0533 0.8724 0.068 Uiso 0.6304(11) 1 calc PR . .
H14 H 0.5938 0.0873 0.9680 0.068 Uiso 0.6304(11) 1 calc PR . .
H15 H 0.5699 0.0235 0.8500 0.068 Uiso 0.6304(11) 1 calc PR . .
C7 C 0.4363(2) -0.1361(4) 0.7825(4) 0.0548(12) Uani 0.6304(11) 1 d P . .
H16 H 0.4563 -0.0850 0.8354 0.061 Uiso 0.6304(11) 1 calc PR . .
H17 H 0.4191 -0.1761 0.8250 0.061 Uiso 0.6304(11) 1 calc PR . .
H18 H 0.3865 -0.1239 0.6913 0.061 Uiso 0.6304(11) 1 calc PR . .
C8 C 0.6261(3) -0.1776(3) 0.9569(4) 0.0529(11) Uani 0.6304(11) 1 d P . .
H19 H 0.6100 -0.2006 1.0156 0.071 Uiso 0.6304(11) 1 calc PR . .
H20 H 0.6445 -0.1198 0.9820 0.071 Uiso 0.6304(11) 1 calc PR . .
H21 H 0.6739 -0.2099 0.9666 0.071 Uiso 0.6304(11) 1 calc PR . .
C9 C 0.5015(3) -0.3003(3) 0.7265(6) 0.0528(14) Uani 0.6304(11) 1 d P . .
C10 C 0.4939(5) -0.3395(4) 0.8447(8) 0.0617(13) Uani 0.6304(11) 1 d P . .
H22 H 0.4475 -0.3113 0.8455 0.080 Uiso 0.6304(11) 1 calc PR . .
H23 H 0.5490 -0.3320 0.9318 0.080 Uiso 0.6304(11) 1 calc PR . .
H24 H 0.4806 -0.3987 0.8278 0.080 Uiso 0.6304(11) 1 calc PR . .
C11 C 0.4071(3) -0.3100(3) 0.5947(5) 0.0604(13) Uani 0.6304(11) 1 d P . .
H25 H 0.3644 -0.2906 0.6123 0.066 Uiso 0.6304(11) 1 calc PR . .
H26 H 0.3962 -0.3684 0.5679 0.066 Uiso 0.6304(11) 1 calc PR . .
H27 H 0.4023 -0.2769 0.5223 0.066 Uiso 0.6304(11) 1 calc PR . .
C12 C 0.5662(3) -0.3431(4) 0.7123(8) 0.0810(19) Uani 0.6304(11) 1 d P . .
H28 H 0.5468 -0.3999 0.6811 0.092 Uiso 0.6304(11) 1 calc PR . .
H29 H 0.6221 -0.3443 0.7994 0.092 Uiso 0.6304(11) 1 calc PR . .
H30 H 0.5725 -0.3134 0.6469 0.092 Uiso 0.6304(11) 1 calc PR . .
C13 C 0.7464(2) -0.1354(3) 0.5851(4) 0.0416(8) Uani 0.6304(11) 1 d P . .
H31 H 0.8095 -0.1393 0.6328 0.049 Uiso 0.6304(11) 1 calc PR . .
H32 H 0.7262 -0.0840 0.5328 0.049 Uiso 0.6304(11) 1 calc PR . .
H33 H 0.7194 -0.1829 0.5244 0.049 Uiso 0.6304(11) 1 calc PR . .
C14 C 0.7566(2) -0.2422(3) 0.7981(4) 0.0480(10) Uani 0.6304(11) 1 d P . .
H34 H 0.7485 -0.2467 0.8719 0.062 Uiso 0.6304(11) 1 calc PR . .
H35 H 0.8183 -0.2476 0.8337 0.062 Uiso 0.6304(11) 1 calc PR . .
H36 H 0.7240 -0.2863 0.7325 0.062 Uiso 0.6304(11) 1 calc PR . .
C15 C 0.7878(3) -0.0492(4) 0.8424(6) 0.0337(9) Uani 0.6304(11) 1 d P . .
C16 C 0.7765(2) 0.0346(3) 0.7689(4) 0.0415(9) Uani 0.6304(11) 1 d P . .
H37 H 0.8123 0.0772 0.8353 0.050 Uiso 0.6304(11) 1 calc PR . .
H38 H 0.7155 0.0515 0.7186 0.050 Uiso 0.6304(11) 1 calc PR . .
H39 H 0.7944 0.0275 0.7067 0.050 Uiso 0.6304(11) 1 calc PR . .
C17 C 0.7664(3) -0.0344(3) 0.9496(4) 0.0476(10) Uani 0.6304(11) 1 d P . .
H40 H 0.8080 0.0051 1.0172 0.054 Uiso 0.6304(11) 1 calc PR . .
H41 H 0.7701 -0.0870 0.9933 0.054 Uiso 0.6304(11) 1 calc PR . .
H42 H 0.7076 -0.0119 0.9056 0.054 Uiso 0.6304(11) 1 calc PR . .
C18 C 0.8847(7) -0.0635(6) 0.9140(11) 0.0506(16) Uani 0.6304(11) 1 d P . .
H43 H 0.9007 -0.1156 0.9643 0.075 Uiso 0.6304(11) 1 calc PR . .
H44 H 0.9163 -0.0176 0.9762 0.075 Uiso 0.6304(11) 1 calc PR . .
H45 H 0.8997 -0.0664 0.8477 0.075 Uiso 0.6304(11) 1 calc PR . .
C19 C 0.3468(4) -0.2051(4) 0.6028(7) 0.0403(14) Uani 0.3704(10) 1 d P . .
H46 H 0.3056 -0.1757 0.5191 0.059 Uiso 0.3704(10) 1 calc PR . .
H47 H 0.3711 -0.1665 0.6785 0.059 Uiso 0.3704(10) 1 calc PR . .
H48 H 0.3167 -0.2501 0.6158 0.059 Uiso 0.3704(10) 1 calc PR . .
C20 C 0.3880(4) -0.3496(4) 0.4881(7) 0.0389(14) Uani 0.3704(10) 1 d P . .
H49 H 0.3407 -0.3348 0.3965 0.062 Uiso 0.3704(10) 1 calc PR . .
H50 H 0.3654 -0.3841 0.5291 0.062 Uiso 0.3704(10) 1 calc PR . .
H51 H 0.4324 -0.3805 0.4855 0.062 Uiso 0.3704(10) 1 calc PR . .
C21 C 0.5234(6) -0.2839(6) 0.7755(8) 0.0410(8) Uani 0.3704(10) 1 d P . .
C22 C 0.5505(4) -0.2128(4) 0.8797(6) 0.0447(16) Uani 0.3704(10) 1 d P . .
H52 H 0.5976 -0.2320 0.9688 0.059 Uiso 0.3704(10) 1 calc PR . .
H53 H 0.5007 -0.1966 0.8823 0.059 Uiso 0.3704(10) 1 calc PR . .
H54 H 0.5704 -0.1650 0.8534 0.059 Uiso 0.3704(10) 1 calc PR . .
C23 C 0.4958(8) -0.3652(5) 0.8157(10) 0.041(2) Uani 0.3704(10) 1 d P . .
H55 H 0.4358 -0.3597 0.7893 0.049 Uiso 0.3704(10) 1 calc PR . .
H56 H 0.5340 -0.3733 0.9131 0.049 Uiso 0.3704(10) 1 calc PR . .
H57 H 0.5005 -0.4128 0.7695 0.049 Uiso 0.3704(10) 1 calc PR . .
C24 C 0.6122(5) -0.3168(6) 0.7969(8) 0.0498(19) Uani 0.3704(10) 1 d P . .
H58 H 0.6518 -0.3353 0.8900 0.063 Uiso 0.3704(10) 1 calc PR . .
H59 H 0.6393 -0.2719 0.7779 0.063 Uiso 0.3704(10) 1 calc PR . .
H60 H 0.5994 -0.3633 0.7359 0.063 Uiso 0.3704(10) 1 calc PR . .
C25 C 0.4355(4) -0.0056(5) 0.7803(7) 0.0462(17) Uani 0.3704(10) 1 d P . .
H61 H 0.4413 0.0115 0.8633 0.076 Uiso 0.3704(10) 1 calc PR . .
H62 H 0.4381 -0.0662 0.7778 0.076 Uiso 0.3704(10) 1 calc PR . .
H63 H 0.3799 0.0138 0.7027 0.076 Uiso 0.3704(10) 1 calc PR . .
C26 C 0.6262(4) 0.0359(5) 0.9598(6) 0.0503(19) Uani 0.3704(10) 1 d P . .
H64 H 0.6378 -0.0221 0.9891 0.060 Uiso 0.3704(10) 1 calc PR . .
H65 H 0.6132 0.0672 1.0165 0.060 Uiso 0.3704(10) 1 calc PR . .
H66 H 0.6772 0.0597 0.9675 0.060 Uiso 0.3704(10) 1 calc PR . .
C27 C 0.5004(6) 0.1594(6) 0.7294(8) 0.0402(19) Uani 0.3704(10) 1 d P . .
C28 C 0.5685(6) 0.2054(6) 0.7142(13) 0.082(3) Uani 0.3704(10) 1 d P . .
H67 H 0.6260 0.2005 0.7980 0.094 Uiso 0.3704(10) 1 calc PR . .
H68 H 0.5528 0.2640 0.6946 0.094 Uiso 0.3704(10) 1 calc PR . .
H69 H 0.5694 0.1805 0.6405 0.094 Uiso 0.3704(10) 1 calc PR . .
C29 C 0.4088(5) 0.1690(5) 0.5921(9) 0.066(3) Uani 0.3704(10) 1 d P . .
H70 H 0.3909 0.2272 0.5789 0.123 Uiso 0.3704(10) 1 calc PR . .
H71 H 0.3661 0.1350 0.5946 0.123 Uiso 0.3704(10) 1 calc PR . .
H72 H 0.4128 0.1507 0.5178 0.123 Uiso 0.3704(10) 1 calc PR . .
C30 C 0.4919(7) 0.1932(6) 0.8507(11) 0.0617(13) Uani 0.3704(10) 1 d P . .
H73 H 0.5382 0.1690 0.9362 0.183 Uiso 0.3704(10) 1 calc PR . .
H74 H 0.4355 0.1772 0.8322 0.183 Uiso 0.3704(10) 1 calc PR . .
H75 H 0.4971 0.2537 0.8559 0.183 Uiso 0.3704(10) 1 calc PR . .
C31 C 0.7567(4) 0.1003(4) 0.8019(6) 0.0387(14) Uani 0.3704(10) 1 d P . .
H76 H 0.8184 0.1059 0.8372 0.049 Uiso 0.3704(10) 1 calc PR . .
H77 H 0.7490 0.1029 0.8763 0.049 Uiso 0.3704(10) 1 calc PR . .
H78 H 0.7242 0.1453 0.7385 0.049 Uiso 0.3704(10) 1 calc PR . .
C32 C 0.7446(4) -0.0030(5) 0.5821(6) 0.0419(14) Uani 0.3704(10) 1 d P . .
H79 H 0.7029 -0.0367 0.5044 0.062 Uiso 0.3704(10) 1 calc PR . .
H80 H 0.8030 -0.0257 0.6229 0.062 Uiso 0.3704(10) 1 calc PR . .
H81 H 0.7430 0.0541 0.5530 0.062 Uiso 0.3704(10) 1 calc PR . .
C33 C 0.7870(6) -0.0903(6) 0.8407(11) 0.0345(18) Uani 0.3704(10) 1 d P . .
C34 C 0.7676(5) -0.1045(6) 0.9509(7) 0.0506(17) Uani 0.3704(10) 1 d P . .
H82 H 0.7857 -0.0556 1.0090 0.063 Uiso 0.3704(10) 1 calc PR . .
H83 H 0.7998 -0.1531 1.0051 0.063 Uiso 0.3704(10) 1 calc PR . .
H84 H 0.7054 -0.1137 0.9075 0.063 Uiso 0.3704(10) 1 calc PR . .
C35 C 0.7753(4) -0.1747(4) 0.7699(6) 0.0406(15) Uani 0.3704(10) 1 d P . .
H85 H 0.7136 -0.1887 0.7135 0.050 Uiso 0.3704(10) 1 calc PR . .
H86 H 0.8067 -0.2179 0.8378 0.050 Uiso 0.3704(10) 1 calc PR . .
H87 H 0.7983 -0.1705 0.7138 0.050 Uiso 0.3704(10) 1 calc PR . .
C36 C 0.8878(13) -0.0841(12) 0.925(2) 0.0506(16) Uani 0.3704(10) 1 d P . .
H88 H 0.9115 -0.1018 1.0173 0.075 Uiso 0.3704(10) 1 calc PR . .
H89 H 0.9048 -0.0267 0.9249 0.075 Uiso 0.3704(10) 1 calc PR . .
H90 H 0.9103 -0.1200 0.8852 0.075 Uiso 0.3704(10) 1 calc PR . .
C37 C 0.45988(11) 0.4302(2) 0.36066(16) 0.0459(4) Uani 1 1 d . . .
C38 C 0.44867(11) 0.4295(2) 0.55161(18) 0.0481(4) Uani 1 1 d . . .
H91 H 0.4328 0.4313 0.2587 0.037 Uiso 1 1 d . . .
C39 C 0.40679(11) 0.4297(2) 0.41058(17) 0.0452(3) Uani 1 1 d . . .
H92 H 0.4123 0.4366 0.5888 0.037 Uiso 1 1 d . . .
C40 C 0.30713(13) 0.4306(3) 0.3155(2) 0.0722(6) Uani 1 1 d . . .
H93 H 0.2826 0.4552 0.3619 0.092 Uiso 1 1 calc R . .
H94 H 0.2858 0.3738 0.2887 0.092 Uiso 1 1 calc R . .
H95 H 0.2897 0.4634 0.2354 0.092 Uiso 1 1 calc R . .

loop_
_atom_site_aniso_label
_atom_site_aniso_U_11
_atom_site_aniso_U_22
_atom_site_aniso_U_33
_atom_site_aniso_U_23
_atom_site_aniso_U_13
_atom_site_aniso_U_12
Si1 0.0191(5) 0.0184(6) 0.0221(6) 0.000 0.0115(5) 0.000
Si2 0.0166(3) 0.0237(5) 0.0204(4) 0.0021(3) 0.0086(3) 0.0001(3)
Si3 0.0278(4) 0.0299(5) 0.0359(5) -0.0097(4) 0.0182(4) 0.0014(4)
Si4 0.0273(5) 0.0489(6) 0.0309(5) 0.0184(4) 0.0141(4) -0.0002(4)
Si5 0.0156(3) 0.0315(5) 0.0309(5) 0.0021(4) 0.0091(3) 0.0023(3)
Si6 0.0171(8) 0.0187(10) 0.0185(9) 0.000 0.0107(7) 0.000
Si7 0.0142(6) 0.0187(8) 0.0184(7) -0.0034(5) 0.0071(5) -0.0004(5)
Si8 0.0245(7) 0.0268(8) 0.0303(8) 0.0052(6) 0.0163(6) -0.0016(6)
Si9 0.0262(7) 0.0368(10) 0.0266(8) -0.0101(7) 0.0115(7) 0.0032(6)
Si10 0.0165(6) 0.0290(9) 0.0259(7) -0.0015(6) 0.0076(6) -0.0021(5)
C1 0.0361(18) 0.065(3) 0.048(2) -0.0097(19) 0.0280(18) -0.0038(17)
C2 0.048(2) 0.029(2) 0.064(3) -0.004(2) 0.028(2) 0.0093(17)
C3 0.0451(17) 0.045(2) 0.0338(16) -0.020(2) 0.0229(14) -0.002(2)
C4 0.056(2) 0.030(2) 0.043(2) -0.0214(18) 0.031(2) -0.0026(19)
C5 0.043(2) 0.066(4) 0.056(3) -0.030(2) 0.026(2) -0.014(2)
C6 0.048(2) 0.079(3) 0.034(2) -0.014(2) 0.0194(18) -0.002(2)
C7 0.0371(19) 0.081(4) 0.050(2) 0.018(2) 0.0263(19) -0.001(2)
C8 0.041(2) 0.078(3) 0.035(2) 0.020(2) 0.0186(18) 0.000(2)
C9 0.051(3) 0.036(3) 0.069(3) 0.032(2) 0.032(3) 0.0000(18)
C10 0.072(2) 0.043(2) 0.077(3) 0.027(3) 0.047(2) -0.002(3)
C11 0.044(2) 0.038(2) 0.075(3) 0.018(2) 0.019(2) -0.0071(18)
C12 0.054(3) 0.039(3) 0.141(6) 0.014(3) 0.049(4) 0.000(2)
C13 0.0341(16) 0.048(2) 0.049(2) -0.0097(18) 0.0268(16) -0.0024(16)
C14 0.0278(17) 0.045(2) 0.061(3) 0.017(2) 0.0183(18) 0.0099(16)
C15 0.0159(16) 0.044(2) 0.028(2) -0.005(3) 0.0039(14) -0.004(2)
C16 0.0311(18) 0.042(2) 0.043(2) -0.0062(17) 0.0156(16) -0.0123(15)
C17 0.042(2) 0.065(3) 0.0303(19) -0.011(2) 0.0173(17) -0.012(2)
C18 0.0180(9) 0.041(5) 0.0626(19) 0.007(3) 0.0037(12) 0.000(3)
C19 0.032(3) 0.046(4) 0.045(4) 0.007(3) 0.023(3) 0.005(2)
C20 0.038(3) 0.030(3) 0.046(4) -0.001(3) 0.021(3) -0.013(3)
C21 0.0451(17) 0.045(2) 0.0338(16) -0.020(2) 0.0229(14) -0.002(2)
C22 0.050(4) 0.047(4) 0.032(3) 0.009(3) 0.020(3) -0.004(3)
C23 0.058(4) 0.031(4) 0.039(4) 0.012(3) 0.030(3) 0.005(3)
C24 0.042(4) 0.068(6) 0.043(4) 0.023(4) 0.026(3) 0.014(4)
C25 0.042(3) 0.060(5) 0.051(4) -0.015(3) 0.035(3) -0.005(3)
C26 0.035(3) 0.080(6) 0.020(3) -0.017(3) 0.006(2) 0.006(3)
C27 0.046(5) 0.027(4) 0.047(5) -0.001(3) 0.025(4) 0.006(3)
C28 0.066(6) 0.029(4) 0.139(10) -0.005(5) 0.050(7) 0.006(4)
C29 0.054(4) 0.039(5) 0.070(6) -0.009(4) 0.014(4) 0.022(4)
C30 0.072(2) 0.043(2) 0.077(3) 0.027(3) 0.047(2) -0.002(3)
C31 0.027(3) 0.031(3) 0.039(3) -0.008(3) 0.007(2) -0.012(2)
C32 0.032(3) 0.052(4) 0.044(3) 0.006(3) 0.022(3) 0.000(3)
C33 0.021(3) 0.037(4) 0.040(4) 0.000(5) 0.013(3) 0.004(4)
C34 0.046(4) 0.059(5) 0.035(3) 0.003(4) 0.016(3) 0.014(4)
C35 0.034(3) 0.041(4) 0.037(3) 0.006(3) 0.014(3) 0.013(3)
C36 0.0180(9) 0.041(5) 0.0626(19) 0.007(3) 0.0037(12) 0.000(3)
C37 0.0524(9) 0.0442(9) 0.0448(8) 0.0064(14) 0.0294(7) 0.0075(14)
C38 0.0508(8) 0.0523(10) 0.0542(9) -0.0073(16) 0.0373(8) -0.0071(15)
C39 0.0472(8) 0.0388(8) 0.0546(9) -0.0044(14) 0.0315(7) 0.0001(13)
C40 0.0454(9) 0.1127(19) 0.0564(11) -0.003(2) 0.0270(9) -0.004(2)

loop_
_atom_type_symbol
_atom_type_description
_atom_type_scat_dispersion_real
_atom_type_scat_dispersion_imag
_atom_type_scat_source
C C 0.0033 0.0016 'International Tables Vol C Tables 4.2.6.8 and 6.1.1.4'
H H 0.0000 0.0000 'International Tables Vol C Tables 4.2.6.8 and 6.1.1.4'
Si Si 0.0817 0.0704 'International Tables Vol C Tables 4.2.6.8 and 6.1.1.4'

loop_
_geom_angle_atom_site_label_1
_geom_angle_atom_site_label_2
_geom_angle_atom_site_label_3
_geom_angle
_geom_angle_site_symmetry_1
_geom_angle_site_symmetry_3
_geom_angle_publ_flag
Si2 Si1 Si2 59.88(5) 2_656 . ?
Si2 Si1 Si3 114.93(3) 2_656 2_656 ?
Si2 Si1 Si3 127.17(3) . 2_656 ?
Si2 Si1 Si3 127.17(3) 2_656 . ?
Si2 Si1 Si3 114.93(3) . . ?
Si3 Si1 Si3 107.41(7) 2_656 . ?
Si2 Si2 Si1 60.06(2) 2_656 . ?
Si2 Si2 Si5 125.84(5) 2_656 . ?
Si1 Si2 Si5 114.61(4) . . ?
Si2 Si2 Si4 115.78(5) 2_656 . ?
Si1 Si2 Si4 127.05(4) . . ?
Si5 Si2 Si4 107.83(4) . . ?
C2 Si3 C1 103.8(2) . . ?
C2 Si3 C3 108.4(2) . . ?
C1 Si3 C3 104.5(2) . . ?
C2 Si3 Si1 111.78(15) . . ?
C1 Si3 Si1 116.11(14) . . ?
C3 Si3 Si1 111.57(15) . . ?
C8 Si4 C7 103.2(2) . . ?
C8 Si4 C9 107.0(2) . . ?
C7 Si4 C9 107.4(2) . . ?
C8 Si4 Si2 111.59(13) . . ?
C7 Si4 Si2 117.02(15) . . ?
C9 Si4 Si2 110.05(16) . . ?
C13 Si5 C14 102.77(19) . . ?
C13 Si5 C15 104.7(2) . . ?
C14 Si5 C15 108.3(2) . . ?
C13 Si5 Si2 116.43(12) . . ?
C14 Si5 Si2 112.51(12) . . ?
C15 Si5 Si2 111.37(17) . . ?
Si7 Si6 Si7 59.86(7) . 2_656 ?
Si7 Si6 Si8 114.94(5) . . ?
Si7 Si6 Si8 127.30(5) 2_656 . ?
Si7 Si6 Si8 127.30(5) . 2_656 ?
Si7 Si6 Si8 114.94(5) 2_656 2_656 ?
Si8 Si6 Si8 107.28(11) . 2_656 ?
Si7 Si7 Si6 60.07(4) 2_656 . ?
Si7 Si7 Si10 125.70(9) 2_656 . ?
Si6 Si7 Si10 114.64(6) . . ?
Si7 Si7 Si9 115.90(8) 2_656 . ?
Si6 Si7 Si9 126.78(7) . . ?
Si10 Si7 Si9 107.96(7) . . ?
C19 Si8 C20 103.4(3) . . ?
C19 Si8 C21 103.4(3) . . ?
C20 Si8 C21 107.3(3) . . ?
C19 Si8 Si6 116.9(2) . . ?
C20 Si8 Si6 112.2(2) . . ?
C21 Si8 Si6 112.7(3) . . ?
C25 Si9 C26 103.4(3) . . ?
C25 Si9 C27 106.9(4) . . ?
C26 Si9 C27 107.1(4) . . ?
C25 Si9 Si7 116.3(2) . . ?
C26 Si9 Si7 111.8(2) . . ?
C27 Si9 Si7 110.7(3) . . ?
C32 Si10 C31 103.9(3) . . ?
C32 Si10 C33 105.6(4) . . ?
C31 Si10 C33 107.1(4) . . ?
C32 Si10 Si7 115.80(19) . . ?
C31 Si10 Si7 112.5(2) . . ?
C33 Si10 Si7 111.3(3) . . ?
Si3 C1 H1 109.5 . . ?
Si3 C1 H2 109.5 . . ?
H1 C1 H2 109.5 . . ?
Si3 C1 H3 109.5 . . ?
H1 C1 H3 109.5 . . ?
H2 C1 H3 109.5 . . ?
Si3 C2 H4 109.5 . . ?
Si3 C2 H5 109.5 . . ?
H4 C2 H5 109.5 . . ?
Si3 C2 H6 109.5 . . ?
H4 C2 H6 109.5 . . ?
H5 C2 H6 109.5 . . ?
C5 C3 C6 109.1(4) . . ?
C5 C3 C4 103.7(4) . . ?
C6 C3 C4 111.4(4) . . ?
C5 C3 Si3 113.1(3) . . ?
C6 C3 Si3 110.8(4) . . ?
C4 C3 Si3 108.7(3) . . ?
C3 C4 H7 109.5 . . ?
C3 C4 H8 109.5 . . ?
H7 C4 H8 109.5 . . ?
C3 C4 H9 109.5 . . ?
H7 C4 H9 109.5 . . ?
H8 C4 H9 109.5 . . ?
C3 C5 H10 109.5 . . ?
C3 C5 H11 109.5 . . ?
H10 C5 H11 109.5 . . ?
C3 C5 H12 109.5 . . ?
H10 C5 H12 109.5 . . ?
H11 C5 H12 109.5 . . ?
C3 C6 H13 109.5 . . ?
C3 C6 H14 109.5 . . ?
H13 C6 H14 109.5 . . ?
C3 C6 H15 109.5 . . ?
H13 C6 H15 109.5 . . ?
H14 C6 H15 109.5 . . ?
Si4 C7 H16 109.5 . . ?
Si4 C7 H17 109.5 . . ?
H16 C7 H17 109.5 . . ?
Si4 C7 H18 109.5 . . ?
H16 C7 H18 109.5 . . ?
H17 C7 H18 109.5 . . ?
Si4 C8 H19 109.5 . . ?
Si4 C8 H20 109.5 . . ?
H19 C8 H20 109.5 . . ?
Si4 C8 H21 109.5 . . ?
H19 C8 H21 109.5 . . ?
H20 C8 H21 109.5 . . ?
C12 C9 C11 111.0(5) . . ?
C12 C9 C10 113.0(5) . . ?
C11 C9 C10 104.1(4) . . ?
C12 C9 Si4 113.2(3) . . ?
C11 C9 Si4 110.1(3) . . ?
C10 C9 Si4 104.8(4) . . ?
C9 C10 H22 109.5 . . ?
C9 C10 H23 109.5 . . ?
H22 C10 H23 109.5 . . ?
C9 C10 H24 109.5 . . ?
H22 C10 H24 109.5 . . ?
H23 C10 H24 109.5 . . ?
C9 C11 H25 109.5 . . ?
C9 C11 H26 109.5 . . ?
H25 C11 H26 109.5 . . ?
C9 C11 H27 109.5 . . ?
H25 C11 H27 109.5 . . ?
H26 C11 H27 109.5 . . ?
C9 C12 H28 109.5 . . ?
C9 C12 H29 109.5 . . ?
H28 C12 H29 109.5 . . ?
C9 C12 H30 109.5 . . ?
H28 C12 H30 109.5 . . ?
H29 C12 H30 109.5 . . ?
Si5 C13 H31 109.5 . . ?
Si5 C13 H32 109.5 . . ?
H31 C13 H32 109.5 . . ?
Si5 C13 H33 109.5 . . ?
H31 C13 H33 109.5 . . ?
H32 C13 H33 109.5 . . ?
Si5 C14 H34 109.5 . . ?
Si5 C14 H35 109.5 . . ?
H34 C14 H35 109.5 . . ?
Si5 C14 H36 109.5 . . ?
H34 C14 H36 109.5 . . ?
H35 C14 H36 109.5 . . ?
C17 C15 C18 109.0(6) . . ?
C17 C15 C16 108.4(4) . . ?
C18 C15 C16 101.1(5) . . ?
C17 C15 Si5 112.8(3) . . ?
C18 C15 Si5 114.4(5) . . ?
C16 C15 Si5 110.4(3) . . ?
C15 C16 H37 109.5 . . ?
C15 C16 H38 109.5 . . ?
H37 C16 H38 109.5 . . ?
C15 C16 H39 109.5 . . ?
H37 C16 H39 109.5 . . ?
H38 C16 H39 109.5 . . ?
C15 C17 H40 109.5 . . ?
C15 C17 H41 109.5 . . ?
H40 C17 H41 109.5 . . ?
C15 C17 H42 109.5 . . ?
H40 C17 H42 109.5 . . ?
H41 C17 H42 109.5 . . ?
C15 C18 H43 109.5 . . ?
C15 C18 H44 109.5 . . ?
H43 C18 H44 109.5 . . ?
C15 C18 H45 109.5 . . ?
H43 C18 H45 109.5 . . ?
H44 C18 H45 109.5 . . ?
Si8 C19 H46 109.5 . . ?
Si8 C19 H47 109.5 . . ?
H46 C19 H47 109.5 . . ?
Si8 C19 H48 109.5 . . ?
H46 C19 H48 109.5 . . ?
H47 C19 H48 109.5 . . ?
Si8 C20 H49 109.5 . . ?
Si8 C20 H50 109.5 . . ?
H49 C20 H50 109.5 . . ?
Si8 C20 H51 109.5 . . ?
H49 C20 H51 109.5 . . ?
H50 C20 H51 109.5 . . ?
C23 C21 C24 99.0(7) . . ?
C23 C21 C22 112.5(6) . . ?
C24 C21 C22 105.7(7) . . ?
C23 C21 Si8 112.3(6) . . ?
C24 C21 Si8 113.0(5) . . ?
C22 C21 Si8 113.3(6) . . ?
C21 C22 H52 109.5 . . ?
C21 C22 H53 109.5 . . ?
H52 C22 H53 109.5 . . ?
C21 C22 H54 109.5 . . ?
H52 C22 H54 109.5 . . ?
H53 C22 H54 109.5 . . ?
C21 C23 H55 109.5 . . ?
C21 C23 H56 109.5 . . ?
H55 C23 H56 109.5 . . ?
C21 C23 H57 109.5 . . ?
H55 C23 H57 109.5 . . ?
H56 C23 H57 109.5 . . ?
C21 C24 H58 109.5 . . ?
C21 C24 H59 109.5 . . ?
H58 C24 H59 109.5 . . ?
C21 C24 H60 109.5 . . ?
H58 C24 H60 109.5 . . ?
H59 C24 H60 109.5 . . ?
Si9 C25 H61 109.5 . . ?
Si9 C25 H62 109.5 . . ?
H61 C25 H62 109.5 . . ?
Si9 C25 H63 109.5 . . ?
H61 C25 H63 109.5 . . ?
H62 C25 H63 109.5 . . ?
Si9 C26 H64 109.5 . . ?
Si9 C26 H65 109.5 . . ?
H64 C26 H65 109.5 . . ?
Si9 C26 H66 109.5 . . ?
H64 C26 H66 109.5 . . ?
H65 C26 H66 109.5 . . ?
C29 C27 C28 107.6(8) . . ?
C29 C27 C30 108.1(7) . . ?
C28 C27 C30 115.5(8) . . ?
C29 C27 Si9 110.2(6) . . ?
C28 C27 Si9 112.8(6) . . ?
C30 C27 Si9 102.5(5) . . ?
C27 C28 H67 109.5 . . ?
C27 C28 H68 109.5 . . ?
H67 C28 H68 109.5 . . ?
C27 C28 H69 109.5 . . ?
H67 C28 H69 109.5 . . ?
H68 C28 H69 109.5 . . ?
C27 C29 H70 109.5 . . ?
C27 C29 H71 109.5 . . ?
H70 C29 H71 109.5 . . ?
C27 C29 H72 109.5 . . ?
H70 C29 H72 109.5 . . ?
H71 C29 H72 109.5 . . ?
C27 C30 H73 109.5 . . ?
C27 C30 H74 109.5 . . ?
H73 C30 H74 109.5 . . ?
C27 C30 H75 109.5 . . ?
H73 C30 H75 109.5 . . ?
H74 C30 H75 109.5 . . ?
Si10 C31 H76 109.5 . . ?
Si10 C31 H77 109.5 . . ?
H76 C31 H77 109.5 . . ?
Si10 C31 H78 109.5 . . ?
H76 C31 H78 109.5 . . ?
H77 C31 H78 109.5 . . ?
Si10 C32 H79 109.5 . . ?
Si10 C32 H80 109.5 . . ?
H79 C32 H80 109.5 . . ?
Si10 C32 H81 109.5 . . ?
H79 C32 H81 109.5 . . ?
H80 C32 H81 109.5 . . ?
C36 C33 C35 99.3(10) . . ?
C36 C33 C34 102.9(11) . . ?
C35 C33 C34 107.7(7) . . ?
C36 C33 Si10 120.9(9) . . ?
C35 C33 Si10 111.5(6) . . ?
C34 C33 Si10 113.1(6) . . ?
C33 C34 H82 109.5 . . ?
C33 C34 H83 109.5 . . ?
H82 C34 H83 109.5 . . ?
C33 C34 H84 109.5 . . ?
H82 C34 H84 109.5 . . ?
H83 C34 H84 109.5 . . ?
C33 C35 H85 109.5 . . ?
C33 C35 H86 109.5 . . ?
H85 C35 H86 109.5 . . ?
C33 C35 H87 109.5 . . ?
H85 C35 H87 109.5 . . ?
H86 C35 H87 109.5 . . ?
C33 C36 H88 109.5 . . ?
C33 C36 H89 109.5 . . ?
H88 C36 H89 109.5 . . ?
C33 C36 H90 109.5 . . ?
H88 C36 H90 109.5 . . ?
H89 C36 H90 109.5 . . ?
C39 C37 C38 121.29(15) . 2_656 ?
C39 C37 H91 120.60(16) . . ?
C38 C37 H91 118.10(15) 2_656 . ?
C39 C38 C37 121.36(14) . 2_656 ?
C39 C38 H92 118.32(17) . . ?
C37 C38 H92 119.84(16) 2_656 . ?
C38 C39 C37 117.34(15) . . ?
C38 C39 C40 121.13(15) . . ?
C37 C39 C40 121.52(16) . . ?
C39 C40 H93 109.5 . . ?
C39 C40 H94 109.5 . . ?
H93 C40 H94 109.5 . . ?
C39 C40 H95 109.5 . . ?
H93 C40 H95 109.5 . . ?
H94 C40 H95 109.5 . . ?

loop_
_geom_bond_atom_site_label_1
_geom_bond_atom_site_label_2
_geom_bond_distance
_geom_bond_site_symmetry_2
_geom_bond_publ_flag
Si1 Si2 2.4227(12) 2_656 ?
Si1 Si2 2.4227(12) . ?
Si1 Si3 2.4354(11) 2_656 ?
Si1 Si3 2.4354(11) . ?
Si2 Si2 2.4183(15) 2_656 ?
Si2 Si5 2.4263(11) . ?
Si2 Si4 2.4333(12) . ?
Si3 C2 1.882(4) . ?
Si3 C1 1.881(4) . ?
Si3 C3 1.929(5) . ?
Si4 C8 1.877(4) . ?
Si4 C7 1.882(4) . ?
Si4 C9 1.934(5) . ?
Si5 C13 1.869(3) . ?
Si5 C14 1.893(4) . ?
Si5 C15 1.925(5) . ?
Si6 Si7 2.423(2) . ?
Si6 Si7 2.423(2) 2_656 ?
Si6 Si8 2.4301(18) . ?
Si6 Si8 2.4301(18) 2_656 ?
Si7 Si7 2.418(2) 2_656 ?
Si7 Si10 2.4244(18) . ?
Si7 Si9 2.4389(19) . ?
Si8 C19 1.877(6) . ?
Si8 C20 1.889(6) . ?
Si8 C21 1.890(9) . ?
Si9 C25 1.878(6) . ?
Si9 C26 1.895(6) . ?
Si9 C27 1.930(9) . ?
Si10 C32 1.878(6) . ?
Si10 C31 1.879(6) . ?
Si10 C33 1.914(10) . ?
C1 H1 0.9600 . ?
C1 H2 0.9600 . ?
C1 H3 0.9600 . ?
C2 H4 0.9600 . ?
C2 H5 0.9600 . ?
C2 H6 0.9600 . ?
C3 C5 1.545(7) . ?
C3 C6 1.505(7) . ?
C3 C4 1.544(6) . ?
C4 H7 0.9600 . ?
C4 H8 0.9600 . ?
C4 H9 0.9600 . ?
C5 H10 0.9600 . ?
C5 H11 0.9600 . ?
C5 H12 0.9600 . ?
C6 H13 0.9600 . ?
C6 H14 0.9600 . ?
C6 H15 0.9600 . ?
C7 H16 0.9600 . ?
C7 H17 0.9600 . ?
C7 H18 0.9600 . ?
C8 H19 0.9600 . ?
C8 H20 0.9600 . ?
C8 H21 0.9600 . ?
C9 C12 1.447(8) . ?
C9 C11 1.551(6) . ?
C9 C10 1.596(8) . ?
C10 H22 0.9600 . ?
C10 H23 0.9600 . ?
C10 H24 0.9600 . ?
C11 H25 0.9600 . ?
C11 H26 0.9600 . ?
C11 H27 0.9600 . ?
C12 H28 0.9600 . ?
C12 H29 0.9600 . ?
C12 H30 0.9600 . ?
C13 H31 0.9600 . ?
C13 H32 0.9600 . ?
C13 H33 0.9600 . ?
C14 H34 0.9600 . ?
C14 H35 0.9600 . ?
C14 H36 0.9600 . ?
C15 C17 1.531(7) . ?
C15 C18 1.490(11) . ?
C15 C16 1.531(7) . ?
C16 H37 0.9600 . ?
C16 H38 0.9600 . ?
C16 H39 0.9600 . ?
C17 H40 0.9600 . ?
C17 H41 0.9600 . ?
C17 H42 0.9600 . ?
C18 H43 0.9600 . ?
C18 H44 0.9600 . ?
C18 H45 0.9600 . ?
C19 H46 0.9600 . ?
C19 H47 0.9600 . ?
C19 H48 0.9600 . ?
C20 H49 0.9600 . ?
C20 H50 0.9600 . ?
C20 H51 0.9600 . ?
C21 C23 1.546(13) . ?
C21 C24 1.581(11) . ?
C21 C22 1.528(9) . ?
C22 H52 0.9600 . ?
C22 H53 0.9600 . ?
C22 H54 0.9600 . ?
C23 H55 0.9600 . ?
C23 H56 0.9600 . ?
C23 H57 0.9600 . ?
C24 H58 0.9600 . ?
C24 H59 0.9600 . ?
C24 H60 0.9600 . ?
C25 H61 0.9600 . ?
C25 H62 0.9600 . ?
C25 H63 0.9600 . ?
C26 H64 0.9600 . ?
C26 H65 0.9600 . ?
C26 H66 0.9600 . ?
C27 C29 1.550(11) . ?
C27 C28 1.533(14) . ?
C27 C30 1.608(14) . ?
C28 H67 0.9600 . ?
C28 H68 0.9600 . ?
C28 H69 0.9600 . ?
C29 H70 0.9600 . ?
C29 H71 0.9600 . ?
C29 H72 0.9600 . ?
C30 H73 0.9600 . ?
C30 H74 0.9600 . ?
C30 H75 0.9600 . ?
C31 H76 0.9600 . ?
C31 H77 0.9600 . ?
C31 H78 0.9600 . ?
C32 H79 0.9600 . ?
C32 H80 0.9600 . ?
C32 H81 0.9600 . ?
C33 C36 1.53(2) . ?
C33 C35 1.523(12) . ?
C33 C34 1.537(13) . ?
C34 H82 0.9600 . ?
C34 H83 0.9600 . ?
C34 H84 0.9600 . ?
C35 H85 0.9600 . ?
C35 H86 0.9600 . ?
C35 H87 0.9600 . ?
C36 H88 0.9600 . ?
C36 H89 0.9600 . ?
C36 H90 0.9600 . ?
C37 C39 1.384(2) . ?
C37 C38 1.386(2) 2_656 ?
C37 H91 1.0095(16) . ?
C38 C39 1.384(2) . ?
C38 C37 1.386(2) 2_656 ?
C38 H92 0.9830(15) . ?
C39 C40 1.510(2) . ?
C40 H93 0.9600 . ?
C40 H94 0.9600 . ?
C40 H95 0.9600 . ?
